data_7250629
loop_
_publ_author_name
'Afrin, A.'
'P, Chinna Ayya Swamy'

_publ_section_title
;
 Structural modulations: unraveling the impact of benzothiazole positions
 on the optical properties of carbazole--cyanostilbenes
;
_journal_issue 22
_journal_name_full CrystEngComm
_journal_page_first 3664
_journal_page_last 3674
_journal_paper_doi 10.1039/D5CE00132C
_journal_volume 27
_journal_year 2025
_chemical_formula_sum 'C34 H29 N3 S'
_chemical_formula_weight 511.66
_space_group_crystal_system triclinic
_space_group_IT_number 2
_space_group_name_Hall '-P 1'
_space_group_name_H-M_alt 'P -1'
_atom_sites_solution_hydrogens geom
_audit_creation_method SHELXL-2019/3
_audit_update_record
;
2024-12-27 deposited with the CCDC.	2025-04-16 downloaded from the CCDC.
;
_cell_angle_alpha 101.387(4)
_cell_angle_beta 94.491(4)
_cell_angle_gamma 97.680(4)
_cell_formula_units_Z 2
_cell_length_a 9.1139(6)
_cell_length_b 10.7892(8)
_cell_length_c 14.2581(10)
_cell_measurement_reflns_used 3190
_cell_measurement_temperature 296(2)
_cell_measurement_theta_max 19.53
_cell_measurement_theta_min 2.27
_cell_volume 1354.17(17)
_computing_cell_refinement 'APEX2/SAINT (Bruker, 2004)'
_computing_data_collection 'APEX2 (Bruker, 2004)'
_computing_data_reduction 'SAINT/XPREP (Bruker, 2004)'
_computing_structure_refinement 'SHELXL-2019/2 (Sheldrick, 2019)'
_computing_structure_solution 'SHELXT 2018/2 (Sheldrick, 2018)'
_diffrn_ambient_temperature 296(2)
_diffrn_measured_fraction_theta_full 0.999
_diffrn_measured_fraction_theta_max 0.985
_diffrn_measurement_device_type 'Bruker APEX-II diffractometer'
_diffrn_measurement_method '\f and \w scans'
_diffrn_radiation_type MoK\a
_diffrn_radiation_wavelength 0.71073
_diffrn_reflns_av_R_equivalents 0.1074
_diffrn_reflns_av_unetI/netI 0.0941
_diffrn_reflns_Laue_measured_fraction_full 0.999
_diffrn_reflns_Laue_measured_fraction_max 0.985
_diffrn_reflns_limit_h_max 10
_diffrn_reflns_limit_h_min -10
_diffrn_reflns_limit_k_max 12
_diffrn_reflns_limit_k_min -12
_diffrn_reflns_limit_l_max 17
_diffrn_reflns_limit_l_min -17
_diffrn_reflns_number 35611
_diffrn_reflns_point_group_measured_fraction_full 0.999
_diffrn_reflns_point_group_measured_fraction_max 0.985
_diffrn_reflns_theta_full 25.242
_diffrn_reflns_theta_max 25.419
_diffrn_reflns_theta_min 1.948
_diffrn_source 'sealed tube'
_exptl_absorpt_coefficient_mu 0.148
_exptl_absorpt_correction_T_max 1.0000
_exptl_absorpt_correction_T_min 0.8322
_exptl_absorpt_correction_type multi-scan
_exptl_absorpt_process_details
;
 SADABS-2016/2 - Bruker AXS area detector 
 scaling and absorption correction
;
_exptl_crystal_colour colourless
_exptl_crystal_density_diffrn 1.255
_exptl_crystal_description block
_exptl_crystal_F_000 540
_exptl_crystal_size_max 0.502
_exptl_crystal_size_mid 0.263
_exptl_crystal_size_min 0.095
_refine_diff_density_max 0.439
_refine_diff_density_min -0.320
_refine_diff_density_rms 0.049
_refine_ls_extinction_method none
_refine_ls_goodness_of_fit_ref 1.030
_refine_ls_hydrogen_treatment constr
_refine_ls_matrix_type full
_refine_ls_number_parameters 344
_refine_ls_number_reflns 4900
_refine_ls_number_restraints 35
_refine_ls_restrained_S_all 1.037
_refine_ls_R_factor_all 0.1792
_refine_ls_R_factor_gt 0.0705
_refine_ls_shift/su_max 0.000
_refine_ls_shift/su_mean 0.000
_refine_ls_structure_factor_coef Fsqd
_refine_ls_weighting_details 'w=1/[\s^2^(Fo^2^)+(0.0987P)^2^+0.1533P] where P=(Fo^2^+2Fc^2^)/3'
_refine_ls_weighting_scheme calc
_refine_ls_wR_factor_gt 0.1671
_refine_ls_wR_factor_ref 0.2179
_reflns_Friedel_coverage 0.000
_reflns_number_gt 2151
_reflns_number_total 4900
_reflns_threshold_expression 'I > 2\s(I)'
_cod_data_source_file d5ce00132c2.cif
_cod_data_source_block shelx
_cod_database_code 7250629
_shelx_shelxl_version_number 2019/3
_shelx_space_group_comment
;
The symmetry employed for this shelxl refinement is uniquely defined
by the following loop, which should always be used as a source of
symmetry information in preference to the above space-group names.
They are only intended as comments.
;
_shelx_estimated_absorpt_t_min 0.930
_shelx_estimated_absorpt_t_max 0.986

loop_
_space_group_symop_operation_xyz
'x, y, z'
'-x, -y, -z'

loop_
_atom_site_label
_atom_site_type_symbol
_atom_site_fract_x
_atom_site_fract_y
_atom_site_fract_z
_atom_site_U_iso_or_equiv
_atom_site_adp_type
_atom_site_occupancy
_atom_site_site_symmetry_order
_atom_site_calc_flag
_atom_site_refinement_flags_posn
_atom_site_refinement_flags_adp
_atom_site_refinement_flags_occupancy
_atom_site_disorder_assembly
_atom_site_disorder_group
C1 C 0.9382(5) 0.2915(4) 0.3627(3) 0.0610(12) Uani 1 1 d . . . . .
C2 C 1.0707(5) 0.2547(5) 0.3977(4) 0.0810(15) Uani 1 1 d . . . . .
H2 H 1.127623 0.302633 0.453208 0.097 Uiso 1 1 calc R U . . .
C3 C 1.1131(6) 0.1459(6) 0.3475(4) 0.0918(17) Uani 1 1 d . . . . .
H3 H 1.200426 0.119413 0.368866 0.110 Uiso 1 1 calc R U . . .
C4 C 1.0291(6) 0.0763(6) 0.2667(4) 0.0983(18) Uani 1 1 d . . . . .
H4 H 1.060448 0.002613 0.234160 0.118 Uiso 1 1 calc R U . . .
C5 C 0.9016(6) 0.1100(5) 0.2319(4) 0.0863(16) Uani 1 1 d . . . . .
H5 H 0.846989 0.060516 0.176139 0.104 Uiso 1 1 calc R U . . .
C6 C 0.8531(5) 0.2184(4) 0.2797(3) 0.0618(12) Uani 1 1 d . . . . .
C7 C 0.7026(5) 0.3606(4) 0.3187(3) 0.0551(11) Uani 1 1 d . . . . .
C8 C 0.5701(5) 0.4247(4) 0.3183(3) 0.0543(11) Uani 1 1 d . . . . .
C9 C 0.4489(5) 0.3731(4) 0.2482(3) 0.0682(13) Uani 1 1 d . . . . .
H9 H 0.455181 0.299118 0.203372 0.082 Uiso 1 1 calc R U . . .
C10 C 0.3230(5) 0.4271(4) 0.2432(3) 0.0673(13) Uani 1 1 d . . . . .
H10 H 0.243479 0.390401 0.196768 0.081 Uiso 1 1 calc R U . . .
C11 C 0.3164(4) 0.5381(4) 0.3092(3) 0.0565(11) Uani 1 1 d . . . . .
C12 C 0.4355(4) 0.5934(4) 0.3817(3) 0.0502(10) Uani 1 1 d . . . . .
C13 C 0.5617(4) 0.5341(4) 0.3851(3) 0.0527(11) Uani 1 1 d . . . . .
H13 H 0.640511 0.568358 0.432531 0.063 Uiso 1 1 calc R U . . .
C14 C 0.4560(4) 0.7966(4) 0.5180(3) 0.0527(11) Uani 1 1 d . . . . .
H14 H 0.548369 0.789232 0.547231 0.063 Uiso 1 1 calc R U . . .
C15 C 0.3930(4) 0.7074(4) 0.4361(3) 0.0501(10) Uani 1 1 d . . . . .
C16 C 0.2513(5) 0.7170(4) 0.3930(3) 0.0557(11) Uani 1 1 d . . . . .
C17 C 0.1792(5) 0.8187(5) 0.4297(3) 0.0640(12) Uani 1 1 d . . . . .
H17 H 0.087851 0.827259 0.399709 0.077 Uiso 1 1 calc R U . . .
C18 C 0.2431(5) 0.9056(4) 0.5098(3) 0.0609(12) Uani 1 1 d . . . . .
H18 H 0.193696 0.972848 0.534468 0.073 Uiso 1 1 calc R U . . .
C19 C 0.3838(4) 0.8964(4) 0.5568(3) 0.0547(11) Uani 1 1 d . . . . .
C20 C 0.4484(4) 0.9786(4) 0.6471(3) 0.0572(11) Uani 1 1 d . . . . .
H20 H 0.531273 0.951743 0.674586 0.069 Uiso 1 1 calc R U . . .
C21 C 0.4134(4) 1.0850(4) 0.6990(3) 0.0551(11) Uani 1 1 d . . . . .
C22 C 0.4862(4) 1.1485(5) 0.7969(3) 0.0604(12) Uani 1 1 d . . . . .
C23 C 0.4953(5) 1.2792(5) 0.8303(4) 0.0691(13) Uani 1 1 d . . . . .
H23 H 0.457393 1.328881 0.790644 0.083 Uiso 1 1 calc R U . . .
C24 C 0.5596(6) 1.3356(5) 0.9214(4) 0.0858(16) Uani 1 1 d . . . . .
H24 H 0.565006 1.423449 0.942677 0.103 Uiso 1 1 calc R U . . .
C25 C 0.6160(6) 1.2656(7) 0.9818(4) 0.0969(18) Uani 1 1 d . . . . .
H25 H 0.659452 1.305223 1.043465 0.116 Uiso 1 1 calc R U . . .
C26 C 0.6077(7) 1.1377(7) 0.9504(4) 0.106(2) Uani 1 1 d . . . . .
H26 H 0.646025 1.089327 0.990967 0.127 Uiso 1 1 calc R U . . .
C27 C 0.5426(6) 1.0779(5) 0.8584(4) 0.0870(16) Uani 1 1 d . . . . .
H27 H 0.536847 0.989848 0.838125 0.104 Uiso 1 1 calc R U . . .
C28 C 0.2985(5) 1.1499(4) 0.6648(3) 0.0642(13) Uani 1 1 d . . . . .
C29 C 0.0618(4) 0.5877(4) 0.2603(3) 0.0670(13) Uani 1 1 d D U . . .
H29A H -0.012384 0.617818 0.300790 0.080 Uiso 1 1 calc R U . . .
H29B H 0.034609 0.495840 0.238618 0.080 Uiso 1 1 calc R U . . .
C30 C 0.0572(5) 0.6478(5) 0.1748(3) 0.0779(14) Uani 1 1 d D U . . .
H30A H 0.131412 0.619188 0.133810 0.093 Uiso 1 1 calc R U . . .
H30B H 0.080034 0.740098 0.195512 0.093 Uiso 1 1 calc R U . . .
C31 C -0.0969(6) 0.6111(6) 0.1188(4) 0.1016(18) Uani 1 1 d D U . . .
H31A H -0.118718 0.518464 0.101406 0.122 Uiso 1 1 calc R U . . .
H31B H -0.168903 0.640024 0.161460 0.122 Uiso 1 1 calc R U . . .
C32 C -0.1205(8) 0.6613(7) 0.0298(5) 0.137(2) Uani 1 1 d D U . . .
H32A H -0.046779 0.635496 -0.012552 0.164 Uiso 1 1 calc R U . . .
H32B H -0.217943 0.622773 -0.003201 0.164 Uiso 1 1 calc R U . . .
C33 C -0.1111(10) 0.7963(6) 0.0466(5) 0.160(3) Uani 1 1 d D U . . .
H33A H -0.007076 0.833162 0.063440 0.191 Uiso 1 1 calc R U . . .
H33B H -0.162707 0.823160 0.102337 0.191 Uiso 1 1 calc R U . . .
C34 C -0.1715(8) 0.8533(7) -0.0329(5) 0.145(3) Uani 1 1 d D U . . .
H34A H -0.118959 0.831293 -0.088186 0.218 Uiso 1 1 calc R U . . .
H34B H -0.158705 0.944680 -0.012222 0.218 Uiso 1 1 calc R U . . .
H34C H -0.275472 0.820559 -0.049453 0.218 Uiso 1 1 calc R U . . .
N1 N 0.7183(4) 0.2583(3) 0.2531(2) 0.0620(10) Uani 1 1 d . . . . .
N2 N 0.2103(4) 1.2043(4) 0.6402(3) 0.0898(14) Uani 1 1 d . . . . .
N3 N 0.2064(4) 0.6141(3) 0.3184(2) 0.0599(10) Uani 1 1 d . . . . .
S1 S 0.84806(13) 0.41493(12) 0.41143(9) 0.0695(4) Uani 1 1 d . . . . .

loop_
_atom_site_aniso_label
_atom_site_aniso_U_11
_atom_site_aniso_U_22
_atom_site_aniso_U_33
_atom_site_aniso_U_23
_atom_site_aniso_U_13
_atom_site_aniso_U_12
C1 0.059(3) 0.054(3) 0.074(3) 0.018(2) 0.013(2) 0.010(2)
C2 0.062(3) 0.081(4) 0.093(4) 0.007(3) -0.001(3) 0.009(3)
C3 0.066(3) 0.085(4) 0.119(5) 0.008(4) -0.005(3) 0.023(3)
C4 0.087(4) 0.092(4) 0.118(5) 0.007(4) 0.009(4) 0.045(4)
C5 0.093(4) 0.070(4) 0.088(4) -0.008(3) 0.003(3) 0.027(3)
C6 0.066(3) 0.059(3) 0.059(3) 0.009(2) 0.006(3) 0.013(3)
C7 0.064(3) 0.052(3) 0.055(3) 0.019(2) 0.007(2) 0.014(2)
C8 0.056(3) 0.052(3) 0.054(3) 0.012(2) -0.003(2) 0.010(2)
C9 0.077(3) 0.060(3) 0.063(3) 0.004(2) -0.002(3) 0.016(3)
C10 0.068(3) 0.060(3) 0.064(3) -0.002(3) -0.017(2) 0.012(3)
C11 0.049(3) 0.065(3) 0.059(3) 0.019(2) 0.000(2) 0.012(2)
C12 0.049(3) 0.053(3) 0.050(3) 0.015(2) 0.003(2) 0.008(2)
C13 0.056(3) 0.054(3) 0.048(3) 0.012(2) -0.001(2) 0.010(2)
C14 0.042(2) 0.062(3) 0.057(3) 0.016(2) 0.002(2) 0.015(2)
C15 0.046(2) 0.058(3) 0.049(3) 0.017(2) 0.003(2) 0.010(2)
C16 0.049(3) 0.063(3) 0.059(3) 0.023(2) 0.002(2) 0.009(2)
C17 0.051(3) 0.076(3) 0.069(3) 0.022(3) -0.001(2) 0.017(3)
C18 0.053(3) 0.063(3) 0.067(3) 0.009(3) 0.005(2) 0.018(2)
C19 0.047(3) 0.066(3) 0.052(3) 0.014(2) 0.001(2) 0.012(2)
C20 0.047(3) 0.066(3) 0.060(3) 0.012(2) 0.003(2) 0.016(2)
C21 0.045(2) 0.064(3) 0.057(3) 0.015(2) 0.006(2) 0.010(2)
C22 0.051(3) 0.067(3) 0.062(3) 0.007(3) 0.011(2) 0.009(2)
C23 0.065(3) 0.067(3) 0.070(3) 0.002(3) 0.012(3) 0.008(3)
C24 0.081(4) 0.075(4) 0.090(4) -0.005(3) 0.019(3) 0.001(3)
C25 0.091(4) 0.121(6) 0.064(4) -0.007(4) 0.002(3) 0.006(4)
C26 0.124(5) 0.115(5) 0.074(4) 0.006(4) -0.015(4) 0.035(4)
C27 0.106(4) 0.076(4) 0.076(4) 0.013(3) -0.012(3) 0.020(3)
C28 0.055(3) 0.064(3) 0.072(3) 0.008(3) 0.008(2) 0.015(3)
C29 0.051(3) 0.078(3) 0.068(3) 0.013(3) -0.010(2) 0.010(2)
C30 0.068(3) 0.098(4) 0.069(3) 0.019(3) -0.009(3) 0.023(3)
C31 0.092(4) 0.140(5) 0.071(3) 0.015(3) -0.024(3) 0.042(4)
C32 0.147(6) 0.140(6) 0.119(5) 0.025(5) -0.027(4) 0.033(5)
C33 0.241(8) 0.088(5) 0.139(6) 0.044(5) -0.017(6) -0.019(5)
C34 0.148(6) 0.115(5) 0.159(7) 0.009(5) -0.029(5) 0.028(5)
N1 0.070(3) 0.061(2) 0.060(2) 0.016(2) 0.0038(19) 0.026(2)
N2 0.070(3) 0.078(3) 0.115(4) 0.006(3) -0.014(3) 0.025(2)
N3 0.052(2) 0.066(2) 0.058(2) 0.009(2) -0.0103(18) 0.011(2)
S1 0.0636(8) 0.0658(8) 0.0750(9) 0.0045(6) 0.0006(6) 0.0146(6)

loop_
_atom_type_symbol
_atom_type_description
_atom_type_scat_dispersion_real
_atom_type_scat_dispersion_imag
_atom_type_scat_source
C C 0.0033 0.0016 'International Tables Vol C Tables 4.2.6.8 and 6.1.1.4'
H H 0.0000 0.0000 'International Tables Vol C Tables 4.2.6.8 and 6.1.1.4'
N N 0.0061 0.0033 'International Tables Vol C Tables 4.2.6.8 and 6.1.1.4'
S S 0.1246 0.1234 'International Tables Vol C Tables 4.2.6.8 and 6.1.1.4'

loop_
_geom_angle_atom_site_label_1
_geom_angle_atom_site_label_2
_geom_angle_atom_site_label_3
_geom_angle
_geom_angle_site_symmetry_1
_geom_angle_site_symmetry_3
_geom_angle_publ_flag
C6 C1 C2 120.6(4) . . ?
C6 C1 S1 109.5(3) . . ?
C2 C1 S1 129.7(4) . . ?
C3 C2 C1 117.8(5) . . ?
C3 C2 H2 121.1 . . ?
C1 C2 H2 121.1 . . ?
C4 C3 C2 120.7(5) . . ?
C4 C3 H3 119.7 . . ?
C2 C3 H3 119.7 . . ?
C5 C4 C3 122.4(5) . . ?
C5 C4 H4 118.8 . . ?
C3 C4 H4 118.8 . . ?
C4 C5 C6 119.5(5) . . ?
C4 C5 H5 120.3 . . ?
C6 C5 H5 120.3 . . ?
C5 C6 C1 119.0(4) . . ?
C5 C6 N1 124.2(4) . . ?
C1 C6 N1 116.7(4) . . ?
N1 C7 C8 123.7(4) . . ?
N1 C7 S1 116.3(3) . . ?
C8 C7 S1 120.0(3) . . ?
C13 C8 C9 119.1(4) . . ?
C13 C8 C7 121.6(4) . . ?
C9 C8 C7 119.2(4) . . ?
C10 C9 C8 122.5(4) . . ?
C10 C9 H9 118.7 . . ?
C8 C9 H9 118.7 . . ?
C9 C10 C11 118.0(4) . . ?
C9 C10 H10 121.0 . . ?
C11 C10 H10 121.0 . . ?
N3 C11 C10 130.1(4) . . ?
N3 C11 C12 108.4(4) . . ?
C10 C11 C12 121.5(4) . . ?
C13 C12 C11 118.6(4) . . ?
C13 C12 C15 134.5(4) . . ?
C11 C12 C15 106.9(3) . . ?
C8 C13 C12 120.1(4) . . ?
C8 C13 H13 119.9 . . ?
C12 C13 H13 119.9 . . ?
C19 C14 C15 121.1(4) . . ?
C19 C14 H14 119.5 . . ?
C15 C14 H14 119.5 . . ?
C14 C15 C16 119.4(4) . . ?
C14 C15 C12 134.4(4) . . ?
C16 C15 C12 106.1(4) . . ?
N3 C16 C17 130.5(4) . . ?
N3 C16 C15 109.4(4) . . ?
C17 C16 C15 120.1(4) . . ?
C18 C17 C16 119.5(4) . . ?
C18 C17 H17 120.2 . . ?
C16 C17 H17 120.2 . . ?
C17 C18 C19 121.8(4) . . ?
C17 C18 H18 119.1 . . ?
C19 C18 H18 119.1 . . ?
C14 C19 C18 118.0(4) . . ?
C14 C19 C20 118.3(4) . . ?
C18 C19 C20 123.5(4) . . ?
C21 C20 C19 133.0(4) . . ?
C21 C20 H20 113.5 . . ?
C19 C20 H20 113.5 . . ?
C20 C21 C28 122.4(4) . . ?
C20 C21 C22 124.3(4) . . ?
C28 C21 C22 113.3(4) . . ?
C27 C22 C23 118.0(4) . . ?
C27 C22 C21 120.8(4) . . ?
C23 C22 C21 121.2(4) . . ?
C24 C23 C22 120.4(5) . . ?
C24 C23 H23 119.8 . . ?
C22 C23 H23 119.8 . . ?
C25 C24 C23 121.5(5) . . ?
C25 C24 H24 119.3 . . ?
C23 C24 H24 119.3 . . ?
C26 C25 C24 119.0(5) . . ?
C26 C25 H25 120.5 . . ?
C24 C25 H25 120.5 . . ?
C25 C26 C27 120.8(5) . . ?
C25 C26 H26 119.6 . . ?
C27 C26 H26 119.6 . . ?
C22 C27 C26 120.4(5) . . ?
C22 C27 H27 119.8 . . ?
C26 C27 H27 119.8 . . ?
N2 C28 C21 177.7(5) . . ?
N3 C29 C30 114.4(4) . . ?
N3 C29 H29A 108.7 . . ?
C30 C29 H29A 108.7 . . ?
N3 C29 H29B 108.7 . . ?
C30 C29 H29B 108.7 . . ?
H29A C29 H29B 107.6 . . ?
C29 C30 C31 109.7(4) . . ?
C29 C30 H30A 109.7 . . ?
C31 C30 H30A 109.7 . . ?
C29 C30 H30B 109.7 . . ?
C31 C30 H30B 109.7 . . ?
H30A C30 H30B 108.2 . . ?
C32 C31 C30 116.9(5) . . ?
C32 C31 H31A 108.1 . . ?
C30 C31 H31A 108.1 . . ?
C32 C31 H31B 108.1 . . ?
C30 C31 H31B 108.1 . . ?
H31A C31 H31B 107.3 . . ?
C33 C32 C31 113.9(6) . . ?
C33 C32 H32A 108.8 . . ?
C31 C32 H32A 108.8 . . ?
C33 C32 H32B 108.8 . . ?
C31 C32 H32B 108.8 . . ?
H32A C32 H32B 107.7 . . ?
C32 C33 C34 117.9(6) . . ?
C32 C33 H33A 107.8 . . ?
C34 C33 H33A 107.8 . . ?
C32 C33 H33B 107.8 . . ?
C34 C33 H33B 107.8 . . ?
H33A C33 H33B 107.2 . . ?
C33 C34 H34A 109.5 . . ?
C33 C34 H34B 109.5 . . ?
H34A C34 H34B 109.5 . . ?
C33 C34 H34C 109.5 . . ?
H34A C34 H34C 109.5 . . ?
H34B C34 H34C 109.5 . . ?
C7 N1 C6 107.9(4) . . ?
C16 N3 C11 109.3(3) . . ?
C16 N3 C29 125.0(4) . . ?
C11 N3 C29 125.7(4) . . ?
C1 S1 C7 89.5(2) . . ?

loop_
_geom_bond_atom_site_label_1
_geom_bond_atom_site_label_2
_geom_bond_distance
_geom_bond_site_symmetry_2
_geom_bond_publ_flag
C1 C6 1.396(6) . ?
C1 C2 1.407(6) . ?
C1 S1 1.717(4) . ?
C2 C3 1.368(6) . ?
C2 H2 0.9300 . ?
C3 C4 1.358(7) . ?
C3 H3 0.9300 . ?
C4 C5 1.350(6) . ?
C4 H4 0.9300 . ?
C5 C6 1.377(6) . ?
C5 H5 0.9300 . ?
C6 N1 1.404(5) . ?
C7 N1 1.330(5) . ?
C7 C8 1.470(5) . ?
C7 S1 1.749(4) . ?
C8 C13 1.377(5) . ?
C8 C9 1.404(5) . ?
C9 C10 1.358(6) . ?
C9 H9 0.9300 . ?
C10 C11 1.380(6) . ?
C10 H10 0.9300 . ?
C11 N3 1.376(5) . ?
C11 C12 1.418(5) . ?
C12 C13 1.391(5) . ?
C12 C15 1.436(5) . ?
C13 H13 0.9300 . ?
C14 C19 1.382(5) . ?
C14 C15 1.387(5) . ?
C14 H14 0.9300 . ?
C15 C16 1.412(5) . ?
C16 N3 1.369(5) . ?
C16 C17 1.389(6) . ?
C17 C18 1.360(6) . ?
C17 H17 0.9300 . ?
C18 C19 1.424(5) . ?
C18 H18 0.9300 . ?
C19 C20 1.443(5) . ?
C20 C21 1.328(5) . ?
C20 H20 0.9300 . ?
C21 C28 1.440(6) . ?
C21 C22 1.488(6) . ?
C22 C27 1.383(6) . ?
C22 C23 1.385(6) . ?
C23 C24 1.369(6) . ?
C23 H23 0.9300 . ?
C24 C25 1.366(7) . ?
C24 H24 0.9300 . ?
C25 C26 1.354(7) . ?
C25 H25 0.9300 . ?
C26 C27 1.390(6) . ?
C26 H26 0.9300 . ?
C27 H27 0.9300 . ?
C28 N2 1.130(5) . ?
C29 N3 1.462(5) . ?
C29 C30 1.490(5) . ?
C29 H29A 0.9700 . ?
C29 H29B 0.9700 . ?
C30 C31 1.523(6) . ?
C30 H30A 0.9700 . ?
C30 H30B 0.9700 . ?
C31 C32 1.487(7) . ?
C31 H31A 0.9700 . ?
C31 H31B 0.9700 . ?
C32 C33 1.418(8) . ?
C32 H32A 0.9700 . ?
C32 H32B 0.9700 . ?
C33 C34 1.494(7) . ?
C33 H33A 0.9700 . ?
C33 H33B 0.9700 . ?
C34 H34A 0.9600 . ?
C34 H34B 0.9600 . ?
C34 H34C 0.9600 . ?

loop_
_geom_hbond_atom_site_label_D
_geom_hbond_atom_site_label_H
_geom_hbond_atom_site_label_A
_geom_hbond_distance_DH
_geom_hbond_distance_HA
_geom_hbond_distance_DA
_geom_hbond_angle_DHA
_geom_hbond_site_symmetry_A
_geom_hbond_publ_flag
C17 H17 N2 0.93 2.69 3.574(6) 158.0 2_576 yes

loop_
_geom_torsion_atom_site_label_1
_geom_torsion_atom_site_label_2
_geom_torsion_atom_site_label_3
_geom_torsion_atom_site_label_4
_geom_torsion
_geom_torsion_site_symmetry_1
_geom_torsion_site_symmetry_2
_geom_torsion_site_symmetry_3
_geom_torsion_site_symmetry_4
_geom_torsion_publ_flag
C6 C1 C2 C3 0.4(7) . . . . ?
S1 C1 C2 C3 175.5(4) . . . . ?
C1 C2 C3 C4 -0.2(8) . . . . ?
C2 C3 C4 C5 0.2(9) . . . . ?
C3 C4 C5 C6 -0.4(9) . . . . ?
C4 C5 C6 C1 0.6(8) . . . . ?
C4 C5 C6 N1 -176.2(5) . . . . ?
C2 C1 C6 C5 -0.6(7) . . . . ?
S1 C1 C6 C5 -176.6(4) . . . . ?
C2 C1 C6 N1 176.5(4) . . . . ?
S1 C1 C6 N1 0.5(5) . . . . ?
N1 C7 C8 C13 -176.8(4) . . . . ?
S1 C7 C8 C13 5.5(6) . . . . ?
N1 C7 C8 C9 3.2(6) . . . . ?
S1 C7 C8 C9 -174.5(3) . . . . ?
C13 C8 C9 C10 0.1(7) . . . . ?
C7 C8 C9 C10 -179.9(4) . . . . ?
C8 C9 C10 C11 1.1(7) . . . . ?
C9 C10 C11 N3 177.5(4) . . . . ?
C9 C10 C11 C12 -1.4(7) . . . . ?
N3 C11 C12 C13 -178.6(3) . . . . ?
C10 C11 C12 C13 0.6(6) . . . . ?
N3 C11 C12 C15 0.1(4) . . . . ?
C10 C11 C12 C15 179.2(4) . . . . ?
C9 C8 C13 C12 -1.0(6) . . . . ?
C7 C8 C13 C12 179.0(4) . . . . ?
C11 C12 C13 C8 0.7(6) . . . . ?
C15 C12 C13 C8 -177.5(4) . . . . ?
C19 C14 C15 C16 -1.4(6) . . . . ?
C19 C14 C15 C12 -177.3(4) . . . . ?
C13 C12 C15 C14 -6.4(8) . . . . ?
C11 C12 C15 C14 175.2(4) . . . . ?
C13 C12 C15 C16 177.3(4) . . . . ?
C11 C12 C15 C16 -1.0(4) . . . . ?
C14 C15 C16 N3 -175.3(4) . . . . ?
C12 C15 C16 N3 1.6(4) . . . . ?
C14 C15 C16 C17 3.1(6) . . . . ?
C12 C15 C16 C17 -180.0(4) . . . . ?
N3 C16 C17 C18 175.2(4) . . . . ?
C15 C16 C17 C18 -2.8(6) . . . . ?
C16 C17 C18 C19 0.8(7) . . . . ?
C15 C14 C19 C18 -0.5(6) . . . . ?
C15 C14 C19 C20 174.1(4) . . . . ?
C17 C18 C19 C14 0.9(6) . . . . ?
C17 C18 C19 C20 -173.4(4) . . . . ?
C14 C19 C20 C21 174.8(4) . . . . ?
C18 C19 C20 C21 -10.9(7) . . . . ?
C19 C20 C21 C28 -6.5(8) . . . . ?
C19 C20 C21 C22 173.2(4) . . . . ?
C20 C21 C22 C27 -30.3(7) . . . . ?
C28 C21 C22 C27 149.4(4) . . . . ?
C20 C21 C22 C23 151.9(4) . . . . ?
C28 C21 C22 C23 -28.4(6) . . . . ?
C27 C22 C23 C24 0.6(7) . . . . ?
C21 C22 C23 C24 178.4(4) . . . . ?
C22 C23 C24 C25 -0.2(7) . . . . ?
C23 C24 C25 C26 0.0(8) . . . . ?
C24 C25 C26 C27 -0.2(9) . . . . ?
C23 C22 C27 C26 -0.8(7) . . . . ?
C21 C22 C27 C26 -178.7(5) . . . . ?
C25 C26 C27 C22 0.6(9) . . . . ?
N3 C29 C30 C31 178.6(4) . . . . ?
C29 C30 C31 C32 -179.0(5) . . . . ?
C30 C31 C32 C33 -65.6(8) . . . . ?
C31 C32 C33 C34 -164.3(6) . . . . ?
C8 C7 N1 C6 -176.1(4) . . . . ?
S1 C7 N1 C6 1.7(4) . . . . ?
C5 C6 N1 C7 175.6(4) . . . . ?
C1 C6 N1 C7 -1.4(5) . . . . ?
C17 C16 N3 C11 -179.8(4) . . . . ?
C15 C16 N3 C11 -1.6(5) . . . . ?
C17 C16 N3 C29 -1.9(7) . . . . ?
C15 C16 N3 C29 176.4(4) . . . . ?
C10 C11 N3 C16 -178.1(4) . . . . ?
C12 C11 N3 C16 0.9(5) . . . . ?
C10 C11 N3 C29 4.0(7) . . . . ?
C12 C11 N3 C29 -177.0(4) . . . . ?
C30 C29 N3 C16 88.8(5) . . . . ?
C30 C29 N3 C11 -93.6(5) . . . . ?
C6 C1 S1 C7 0.4(3) . . . . ?
C2 C1 S1 C7 -175.1(4) . . . . ?
N1 C7 S1 C1 -1.2(3) . . . . ?
C8 C7 S1 C1 176.6(3) . . . . ?
